data_9005916
loop_
_publ_author_name
'Ottonello, G.'
'Princivalle, F.'
'Della Giusta, A.'

_publ_section_title
;
 Temperature, composition, and fO2 effects on intersite
 distribution of Mg and Fe2+ in olivines
 Sample: CC37a
;
_journal_name_full 'Physics and Chemistry of Minerals'
_journal_page_first 301
_journal_page_last 312
_journal_volume 17
_journal_year 1990
_chemical_formula_sum 'Fe0.2 Mg1.792 Mn0.003 Ni0.005 O4 Si'
_chemical_name_mineral Olivine
_space_group_IT_number 62
_symmetry_space_group_name_Hall '-P 2c 2ab'
_symmetry_space_group_name_H-M 'P b n m'
_cell_angle_alpha 90
_cell_angle_beta 90
_cell_angle_gamma 90
_cell_length_a 4.7631
_cell_length_b 10.2230
_cell_length_c 5.9920
_cell_formula_units_Z 4
_cell_volume 291.769
_database_code_amcsd 0007498
_exptl_crystal_density_diffrn 3.353
_cod_original_formula_sum 'Mg1.792 Fe.2 Ni.005 Mn.003 Si O4'
_cod_database_code 9005916

loop_
_space_group_symop_operation_xyz
x,y,z
x,y,1/2-z
-x,-y,1/2+z
1/2+x,1/2-y,1/2+z
1/2-x,1/2+y,1/2-z
1/2-x,1/2+y,z
1/2+x,1/2-y,-z
-x,-y,-z

loop_
_atom_site_label
_atom_site_fract_x
_atom_site_fract_y
_atom_site_fract_z
_atom_site_occupancy
_atom_site_U_iso_or_equiv
MgM1 0.00000 0.00000 0.00000 0.89300 0.00633
FeM1 0.00000 0.00000 0.00000 0.10200 0.00633
NiM1 0.00000 0.00000 0.00000 0.00500 0.00633
MgM2 0.99010 0.27770 0.25000 0.89900 0.00671
FeM2 0.99010 0.27770 0.25000 0.09800 0.00671
MnM2 0.99010 0.27770 0.25000 0.00300 0.00671
SiT 0.42670 0.09430 0.25000 1.00000 0.00519
O1 0.76630 0.09170 0.25000 1.00000 0.00646
O2 0.22030 0.44780 0.25000 1.00000 0.00633
O3 0.27820 0.16320 0.03330 1.00000 0.00697

loop_
_cod_related_entry_id
_cod_related_entry_database
_cod_related_entry_code
1 AMCSD 0007498
